data_8102834
loop_
_publ_author_name
'Zhi-Qiang Xiong'
'Chong-Bo Liu'
'Yun-Nan Gong'

_publ_section_title
;
 Crystal structure of benzene-1,3-dioxyacetic acid monohydrate,
 C10H10O6 &#x00B7; H2O
;
_journal_issue 4
_journal_name_full 'Zeitschrift f\"ur Kristallographie - New Crystal Structures'
_journal_page_first 763
_journal_volume 225
_journal_year 2010
_chemical_formula_sum 'C10 H12 O7'
_chemical_formula_weight 244.20
_chemical_name_systematic
; 
benzene-1,3-dioxyacetate monohydrate, 
C~10~H~15~O~6~ . H~2~O
;
_space_group_IT_number 14
_symmetry_cell_setting monoclinic
_symmetry_space_group_name_Hall '-P 2ybc'
_symmetry_space_group_name_H-M 'P 1 21/c 1'
_atom_sites_solution_hydrogens geom
_atom_sites_solution_primary direct
_atom_sites_solution_secondary difmap
_audit_creation_method SHELXL-97
_audit_update_record
;
2010-07-14 # Formatted by publCIF
;
_cell_angle_alpha 90.00
_cell_angle_beta 96.6410(10)
_cell_angle_gamma 90.00
_cell_formula_units_Z 4
_cell_length_a 5.2107(3)
_cell_length_b 11.6845(7)
_cell_length_c 17.8917(10)
_cell_measurement_reflns_used 3966
_cell_measurement_temperature 296(2)
_cell_measurement_theta_max 28.31
_cell_measurement_theta_min 2.88
_cell_volume 1082.02(11)
_computing_cell_refinement 'Bruker SAINT'
_computing_data_collection 'Bruker APEX2'
_computing_data_reduction 'Bruker SAINT'
_computing_molecular_graphics 'Bruker SHELXTL'
_computing_publication_material 'Bruker SHELXTL'
_computing_structure_refinement 'SHELXL-97 (Sheldrick, 2008)'
_computing_structure_solution 'SHELXS-97 (Sheldrick, 2008)'
_diffrn_ambient_temperature 296(2)
_diffrn_measured_fraction_theta_full 0.998
_diffrn_measured_fraction_theta_max 0.998
_diffrn_measurement_device_type 'Bruker APEX-II CCD'
_diffrn_measurement_method '\f and \w scans'
_diffrn_radiation_monochromator graphite
_diffrn_radiation_source 'fine-focus sealed tube'
_diffrn_radiation_type MoK\a
_diffrn_radiation_wavelength 0.71073
_diffrn_reflns_av_R_equivalents 0.0164
_diffrn_reflns_av_sigmaI/netI 0.0138
_diffrn_reflns_limit_h_max 6
_diffrn_reflns_limit_h_min -6
_diffrn_reflns_limit_k_max 14
_diffrn_reflns_limit_k_min -14
_diffrn_reflns_limit_l_max 21
_diffrn_reflns_limit_l_min -21
_diffrn_reflns_number 8105
_diffrn_reflns_theta_full 25.50
_diffrn_reflns_theta_max 25.50
_diffrn_reflns_theta_min 2.88
_exptl_absorpt_coefficient_mu 0.129
_exptl_absorpt_correction_T_max 0.9796
_exptl_absorpt_correction_T_min 0.9489
_exptl_absorpt_correction_type multi-scan
_exptl_absorpt_process_details sadabs
_exptl_crystal_colour brown
_exptl_crystal_density_diffrn 1.499
_exptl_crystal_density_method 'not measured'
_exptl_crystal_description block
_exptl_crystal_F_000 512
_exptl_crystal_size_max 0.41
_exptl_crystal_size_mid 0.37
_exptl_crystal_size_min 0.16
_refine_diff_density_max 0.215
_refine_diff_density_min -0.300
_refine_diff_density_rms 0.034
_refine_ls_extinction_method none
_refine_ls_goodness_of_fit_ref 1.060
_refine_ls_hydrogen_treatment constr
_refine_ls_matrix_type full
_refine_ls_number_parameters 156
_refine_ls_number_reflns 2011
_refine_ls_number_restraints 4
_refine_ls_restrained_S_all 1.059
_refine_ls_R_factor_all 0.0428
_refine_ls_R_factor_gt 0.0355
_refine_ls_shift/su_max 0.000
_refine_ls_shift/su_mean 0.000
_refine_ls_structure_factor_coef Fsqd
_refine_ls_weighting_details 'calc w=1/[\s^2^(Fo^2^)+(0.0419P)^2^+0.4084P] where P=(Fo^2^+2Fc^2^)/3'
_refine_ls_weighting_scheme calc
_refine_ls_wR_factor_gt 0.0906
_refine_ls_wR_factor_ref 0.0963
_reflns_number_gt 1713
_reflns_number_total 2011
_reflns_threshold_expression >2sigma(I)
_cod_data_source_file 1267-3160.cff
_cod_data_source_block a
_cod_depositor_comments
;
The following automatic conversions were performed:
'_symmetry_cell_setting' value 'Monoclinic' changed to 'monoclinic'
according to '/home/saulius/struct/CIF-dictionaries/cif_core.dic'
dictionary named 'cif_core.dic' version 2.4.1 from 2010-06-29.

Automatic conversion script
Id: cif_fix_enum 1555 2011-01-17 13:19:09Z saulius 
;
_cod_original_sg_symbol_H-M P2(1)/c
_cod_database_code 8102834

loop_
_symmetry_equiv_pos_as_xyz
'x, y, z'
'-x, y+1/2, -z+1/2'
'-x, -y, -z'
'x, -y-1/2, z-1/2'

loop_
_atom_site_label
_atom_site_type_symbol
_atom_site_fract_x
_atom_site_fract_y
_atom_site_fract_z
_atom_site_U_iso_or_equiv
_atom_site_adp_type
_atom_site_occupancy
_atom_site_symmetry_multiplicity
_atom_site_calc_flag
_atom_site_refinement_flags
_atom_site_disorder_assembly
_atom_site_disorder_group
O7 O 0.9018(3) 0.66683(14) 0.20530(8) 0.0726(4) Uani 1 1 d D . .
O1 O 0.3192(2) 0.62969(10) 0.33555(6) 0.0427(3) Uani 1 1 d . . .
C1 C 0.5064(3) 0.71204(13) 0.35053(8) 0.0349(3) Uani 1 1 d . . .
C2 C 0.7093(3) 0.70280(13) 0.40729(8) 0.0351(3) Uani 1 1 d . . .
H2 H 0.7247 0.6387 0.4383 0.042 Uiso 1 1 calc R . .
C3 C 0.8904(3) 0.79090(13) 0.41732(9) 0.0351(3) Uani 1 1 d . . .
C4 C 0.8695(3) 0.88722(13) 0.37248(9) 0.0397(4) Uani 1 1 d . . .
H4 H 0.9911 0.9456 0.3795 0.048 Uiso 1 1 calc R . .
C5 C 0.6614(3) 0.89466(14) 0.31641(9) 0.0429(4) Uani 1 1 d . . .
H5 H 0.6439 0.9595 0.2861 0.052 Uiso 1 1 calc R . .
C6 C 0.4813(3) 0.80878(15) 0.30459(9) 0.0410(4) Uani 1 1 d . . .
H6 H 0.3445 0.8150 0.2665 0.049 Uiso 1 1 calc R . .
C7 C 0.3137(3) 0.54029(14) 0.38854(9) 0.0410(4) Uani 1 1 d . . .
H7A H 0.3140 0.5719 0.4387 0.049 Uiso 1 1 calc R . .
H7B H 0.4654 0.4923 0.3880 0.049 Uiso 1 1 calc R . .
C8 C 0.0732(3) 0.47048(13) 0.36826(9) 0.0390(4) Uani 1 1 d . . .
C9 C 1.2623(3) 0.85889(13) 0.49618(9) 0.0385(4) Uani 1 1 d . . .
H9A H 1.1710 0.9279 0.5076 0.046 Uiso 1 1 calc R . .
H9B H 1.3670 0.8758 0.4561 0.046 Uiso 1 1 calc R . .
C10 C 1.4297(3) 0.81760(13) 0.56483(9) 0.0374(4) Uani 1 1 d . . .
O2 O -0.0717(2) 0.47988(11) 0.31160(7) 0.0530(3) Uani 1 1 d . . .
O3 O 0.0438(3) 0.39880(12) 0.42292(8) 0.0620(4) Uani 1 1 d . . .
H3 H -0.0852 0.3596 0.4114 0.093 Uiso 1 1 calc R . .
O4 O 1.3887(2) 0.73260(11) 0.59979(7) 0.0531(3) Uani 1 1 d . . .
O5 O 1.6262(2) 0.88584(11) 0.58228(7) 0.0536(4) Uani 1 1 d D . .
H5A H 1.7045 0.8659 0.6226 0.080 Uiso 1 1 calc RD . .
O6 O 1.0854(2) 0.77048(9) 0.47415(7) 0.0446(3) Uani 1 1 d . . .
H1W H 0.9861 0.6285 0.2387 0.067 Uiso 1 1 d RD . .
H2W H 0.8300 0.7219 0.2232 0.067 Uiso 1 1 d RD . .

loop_
_atom_site_aniso_label
_atom_site_aniso_U_11
_atom_site_aniso_U_22
_atom_site_aniso_U_33
_atom_site_aniso_U_23
_atom_site_aniso_U_13
_atom_site_aniso_U_12
O7 0.0709(9) 0.0884(11) 0.0521(8) 0.0058(7) -0.0194(7) 0.0119(8)
O1 0.0394(6) 0.0449(6) 0.0405(6) 0.0089(5) -0.0098(5) -0.0119(5)
C1 0.0321(7) 0.0376(8) 0.0342(8) 0.0011(6) 0.0007(6) -0.0037(6)
C2 0.0334(8) 0.0336(8) 0.0373(8) 0.0057(6) -0.0003(6) -0.0016(6)
C3 0.0300(7) 0.0371(8) 0.0374(8) 0.0005(6) -0.0001(6) -0.0010(6)
C4 0.0382(8) 0.0355(8) 0.0449(9) 0.0037(7) 0.0024(7) -0.0065(6)
C5 0.0470(9) 0.0403(9) 0.0414(9) 0.0119(7) 0.0046(7) 0.0000(7)
C6 0.0386(8) 0.0469(9) 0.0359(8) 0.0078(7) -0.0028(7) -0.0005(7)
C7 0.0373(8) 0.0403(9) 0.0427(9) 0.0076(7) -0.0072(7) -0.0069(7)
C8 0.0363(8) 0.0372(8) 0.0424(9) -0.0009(7) -0.0002(7) -0.0035(7)
C9 0.0359(8) 0.0324(8) 0.0456(9) -0.0009(7) -0.0016(7) -0.0051(6)
C10 0.0335(8) 0.0346(8) 0.0431(9) -0.0039(7) 0.0005(6) -0.0043(6)
O2 0.0495(7) 0.0591(8) 0.0466(7) 0.0016(6) -0.0107(6) -0.0168(6)
O3 0.0557(8) 0.0633(9) 0.0624(8) 0.0228(7) -0.0135(6) -0.0280(7)
O4 0.0471(7) 0.0523(7) 0.0558(7) 0.0151(6) -0.0111(6) -0.0161(6)
O5 0.0519(7) 0.0483(7) 0.0556(8) 0.0055(6) -0.0154(6) -0.0193(6)
O6 0.0387(6) 0.0380(6) 0.0528(7) 0.0092(5) -0.0134(5) -0.0112(5)

loop_
_atom_type_symbol
_atom_type_description
_atom_type_scat_dispersion_real
_atom_type_scat_dispersion_imag
_atom_type_scat_source
C C 0.0033 0.0016 'International Tables Vol C Tables 4.2.6.8 and 6.1.1.4'
H H 0.0000 0.0000 'International Tables Vol C Tables 4.2.6.8 and 6.1.1.4'
O O 0.0106 0.0060 'International Tables Vol C Tables 4.2.6.8 and 6.1.1.4'

loop_
_geom_angle_atom_site_label_1
_geom_angle_atom_site_label_2
_geom_angle_atom_site_label_3
_geom_angle
_geom_angle_site_symmetry_1
_geom_angle_site_symmetry_3
_geom_angle_publ_flag
H1W O7 H2W 111.5 . . ?
C1 O1 C7 117.10(11) . . ?
O1 C1 C2 123.63(14) . . ?
O1 C1 C6 115.86(13) . . ?
C2 C1 C6 120.52(14) . . ?
C1 C2 C3 119.04(14) . . ?
C1 C2 H2 120.5 . . ?
C3 C2 H2 120.5 . . ?
O6 C3 C4 125.07(14) . . ?
O6 C3 C2 113.52(13) . . ?
C4 C3 C2 121.40(14) . . ?
C3 C4 C5 118.21(14) . . ?
C3 C4 H4 120.9 . . ?
C5 C4 H4 120.9 . . ?
C6 C5 C4 121.79(15) . . ?
C6 C5 H5 119.1 . . ?
C4 C5 H5 119.1 . . ?
C5 C6 C1 119.03(14) . . ?
C5 C6 H6 120.5 . . ?
C1 C6 H6 120.5 . . ?
O1 C7 C8 108.65(12) . . ?
O1 C7 H7A 110.0 . . ?
C8 C7 H7A 110.0 . . ?
O1 C7 H7B 110.0 . . ?
C8 C7 H7B 110.0 . . ?
H7A C7 H7B 108.3 . . ?
O2 C8 O3 125.06(15) . . ?
O2 C8 C7 125.51(15) . . ?
O3 C8 C7 109.42(13) . . ?
O6 C9 C10 107.00(12) . . ?
O6 C9 H9A 110.3 . . ?
C10 C9 H9A 110.3 . . ?
O6 C9 H9B 110.3 . . ?
C10 C9 H9B 110.3 . . ?
H9A C9 H9B 108.6 . . ?
O4 C10 O5 124.03(15) . . ?
O4 C10 C9 124.61(14) . . ?
O5 C10 C9 111.36(13) . . ?
C8 O3 H3 109.5 . . ?
C10 O5 H5A 109.5 . . ?
C3 O6 C9 118.93(12) . . ?

loop_
_geom_bond_atom_site_label_1
_geom_bond_atom_site_label_2
_geom_bond_distance
_geom_bond_site_symmetry_2
_geom_bond_publ_flag
O7 H1W 0.8308 . ?
O7 H2W 0.8273 . ?
O1 C1 1.3746(18) . ?
O1 C7 1.4132(18) . ?
C1 C2 1.383(2) . ?
C1 C6 1.395(2) . ?
C2 C3 1.394(2) . ?
C2 H2 0.9300 . ?
C3 O6 1.3729(18) . ?
C3 C4 1.379(2) . ?
C4 C5 1.392(2) . ?
C4 H4 0.9300 . ?
C5 C6 1.374(2) . ?
C5 H5 0.9300 . ?
C6 H6 0.9300 . ?
C7 C8 1.504(2) . ?
C7 H7A 0.9700 . ?
C7 H7B 0.9700 . ?
C8 O2 1.1968(19) . ?
C8 O3 1.310(2) . ?
C9 O6 1.4100(18) . ?
C9 C10 1.501(2) . ?
C9 H9A 0.9700 . ?
C9 H9B 0.9700 . ?
C10 O4 1.2059(19) . ?
C10 O5 1.3066(19) . ?
O3 H3 0.8200 . ?
O5 H5A 0.8200 . ?

loop_
_geom_hbond_atom_site_label_D
_geom_hbond_atom_site_label_H
_geom_hbond_atom_site_label_A
_geom_hbond_distance_DH
_geom_hbond_distance_HA
_geom_hbond_distance_DA
_geom_hbond_angle_DHA
_geom_hbond_site_symmetry_A
O3 H3 O4 0.82 1.90 2.7185(16) 171.6 3_666
O5 H5A O7 0.82 1.74 2.5601(17) 173.2 4_676
O7 H1W O2 0.83 2.21 2.889(2) 138.6 1_655
O7 H1W O1 0.83 2.31 3.0294(16) 145.8 1_655

loop_
_geom_torsion_atom_site_label_1
_geom_torsion_atom_site_label_2
_geom_torsion_atom_site_label_3
_geom_torsion_atom_site_label_4
_geom_torsion
_geom_torsion_site_symmetry_1
_geom_torsion_site_symmetry_2
_geom_torsion_site_symmetry_3
_geom_torsion_site_symmetry_4
_geom_torsion_publ_flag
C7 O1 C1 C2 10.1(2) . . . . ?
C7 O1 C1 C6 -169.58(14) . . . . ?
O1 C1 C2 C3 179.43(14) . . . . ?
C6 C1 C2 C3 -0.9(2) . . . . ?
C1 C2 C3 O6 -178.49(14) . . . . ?
C1 C2 C3 C4 0.8(2) . . . . ?
O6 C3 C4 C5 179.18(15) . . . . ?
C2 C3 C4 C5 0.0(2) . . . . ?
C3 C4 C5 C6 -0.7(3) . . . . ?
C4 C5 C6 C1 0.6(3) . . . . ?
O1 C1 C6 C5 179.92(15) . . . . ?
C2 C1 C6 C5 0.2(2) . . . . ?
C1 O1 C7 C8 171.35(13) . . . . ?
O1 C7 C8 O2 8.8(2) . . . . ?
O1 C7 C8 O3 -170.11(14) . . . . ?
O6 C9 C10 O4 -10.5(2) . . . . ?
O6 C9 C10 O5 169.66(13) . . . . ?
C4 C3 O6 C9 8.7(2) . . . . ?
C2 C3 O6 C9 -172.09(14) . . . . ?
C10 C9 O6 C3 172.89(13) . . . . ?

loop_
_cod_related_entry_id
_cod_related_entry_database
_cod_related_entry_code
1 ChemSpider 30654002
